data_7702030
loop_
_publ_author_name
'Kondo, Atsushi'
'Satomi, Tokuya'
'Azuma, Kanami'
'Takeda, Rie'
'Maeda, Kazuyuki'

_publ_section_title
;
 New layered copper 1,3,5-benzenetriphosphonates pillared with N-donor
 ligands: their synthesis, crystal structures, and adsorption properties.
;
_journal_issue 28
_journal_name_full 'Dalton transactions (Cambridge, England : 2003)'
_journal_page_first 12717
_journal_page_last 12725
_journal_paper_doi 10.1039/c5dt01137j
_journal_volume 44
_journal_year 2015
_chemical_formula_moiety 'C16 H11 Cu2 N2 O15 P3'
_chemical_formula_sum 'C16 H25 Cu2 N2 O15 P3'
_chemical_formula_weight 705.387
_chemical_name_common CuBP-bpy
_space_group_IT_number 64
_space_group_name_Hall '-C 2ac 2'
_space_group_name_H-M_alt 'C m c e'
_symmetry_cell_setting orthorhombic
_symmetry_Int_Tables_number 64
_symmetry_space_group_name_Hall '-C 2ac 2'
_symmetry_space_group_name_H-M 'C m c e'
_audit_update_record
;
2015-03-11 deposited with the CCDC.
2015-06-02 downloaded from the CCDC.
;
_cell_angle_alpha 90
_cell_angle_beta 90
_cell_angle_gamma 90
_cell_formula_units_Z 8
_cell_length_a 28.4774(5)
_cell_length_b 9.4694(1)
_cell_length_c 18.8921(3)
_cell_measurement_temperature 300
_cell_volume 5094.52(13)
_computing_cell_refinement 'RIETAN-FP (Izumi and Momma, 2007)'
_computing_molecular_graphics 'VESTA (Momma and Izumi, 2008)'
_computing_structure_refinement 'RIETAN-FP (Izumi and Momma, 2007)'
_computing_structure_solution 'EXPO-2009 (Altomare et al., 2009)'
_diffrn_ambient_temperature 300
_diffrn_detector 'imaging plate'
_diffrn_measurement_device_type Debye-Scherrer
_diffrn_radiation_type synchrotron
_diffrn_radiation_wavelength 0.997520
_diffrn_source synchrotron
_exptl_crystal_density_diffrn 1.8394
_exptl_crystal_density_method 'not measured'
_exptl_crystal_F_000 2864.00
_pd_calc_method 'Rietveld Refinement'
_pd_char_colour blue
_pd_meas_2theta_range_inc 0.0100
_pd_meas_2theta_range_max 74.0000
_pd_meas_2theta_range_min 2.0000
_pd_meas_number_of_points 7201
_pd_meas_scan_method fixed
_pd_proc_2theta_range_inc 0.0100
_pd_proc_2theta_range_max 65.0000
_pd_proc_2theta_range_min 2.5000
_pd_proc_info_excluded_regions
;
3.57 to 3.75, 6.49 to 6.55, and 7.33 to 7.45 degrees excluded due to 
an impurity.
;
_pd_proc_ls_background_function 'Legendre polynomials'
_pd_proc_ls_pref_orient_corr
; $P_k = \sum_{j=1}^{m_k} \frac{1}{m_k}
\left( r^2 \cos^2 \alpha_j +r^{-1}\ sin^2 \alpha_j \right)^{-3/2}$
with a preferred-orientation vector, (100),
and <i>r</i> = 1.039(1)
;
_pd_proc_ls_profile_function 'split pseudo-Voigt function'
_pd_proc_ls_prof_R_factor 0.01250
_pd_proc_ls_prof_wR_expected 0.02396
_pd_proc_ls_prof_wR_factor 0.01706
_pd_spec_mounting 'Lindemann glass capillary'
_pd_spec_mount_mode transmission
_pd_spec_shape cylinder
_refine_diff_density_max 0.0
_refine_diff_density_min 0.0
_refine_ls_extinction_method none
_refine_ls_goodness_of_fit_all 0.7117
_refine_ls_hydrogen_treatment mixed
_refine_ls_matrix_type full
_refine_ls_number_constraints 23
_refine_ls_number_parameters 110
_refine_ls_number_restraints 86
_refine_ls_R_factor_all 0.01657
_refine_ls_R_Fsqd_factor 0.01524
_refine_ls_R_I_factor 0.03183
_refine_ls_shift/su_max 0.0
_refine_ls_weighting_details 1/<i>y</i>~i~
_refine_ls_weighting_scheme sigma
_cod_data_source_file c5dt01137j2.cif
_cod_data_source_block CuBP-bpy
_cod_original_cell_volume 5094.5(1)
_cod_original_sg_symbol_Hall '-C 2bc 2'
_cod_original_sg_symbol_H-M 'C m c a'
_cod_database_code 7702030

loop_
_symmetry_equiv_pos_site_id
_symmetry_equiv_pos_as_xyz
1 x,y,z
2 -x,-y+1/2,z+1/2
3 -x,y+1/2,-z+1/2
4 x,-y,-z
5 -x,-y,-z
6 x,y+1/2,-z+1/2
7 x,-y+1/2,z+1/2
8 -x,y,z
9 x+1/2,y+1/2,z
10 -x+1/2,-y,z+1/2
11 -x+1/2,y,-z+1/2
12 x+1/2,-y+1/2,-z
13 -x+1/2,-y+1/2,-z
14 x+1/2,y,-z+1/2
15 x+1/2,-y,z+1/2
16 -x+1/2,y+1/2,z

loop_
_atom_site_label
_atom_site_fract_x
_atom_site_fract_y
_atom_site_fract_z
_atom_site_occupancy
_atom_site_symmetry_multiplicity
_atom_site_Wyckoff_symbol
_atom_site_adp_type
_atom_site_U_iso_or_equiv
_atom_site_type_symbol
Cu1 0.06547(6) 0.1078(2) -0.07449(8) 1 16 g Uiso 0.0127(6) Cu
P1 0 -0.1385(4) -0.0591(2) 1 8 f Uiso 0.010(1) P
P2 0.0965(1) 0.0484(4) -0.2400(2) 1 16 g Uiso 0.010 P
O1 0 0.0188(9) -0.0829(5) 1 8 f Uiso 0.004(1) O
O2 0.0445(2) 0.1724(5) 0.0207(3) 1 16 g Uiso 0.004 O
O3 0.0845(2) 0.0145(5) -0.1609(3) 1 16 g Uiso 0.004 O
O4 0.1134(2) -0.0903(7) -0.2793(3) 1 16 g Uiso 0.004 O
O5 0.1350(2) 0.1656(7) -0.2504(3) 1 16 g Uiso 0.004 O
N1 0.1344(3) 0.1527(7) -0.0486(4) 1 16 g Uiso 0.023(1) N
C1 0 -0.2559(8) -0.1341(4) 1 8 f Uiso 0.023 C
C2 0.0429(2) 0.1103(7) -0.2758(3) 1 16 g Uiso 0.023 C
C3 0 0.0644(9) -0.2476(4) 1 8 f Uiso 0.023 C
C4 0.0426(2) 0.2002(6) -0.3350(4) 1 16 g Uiso 0.023 C
C5 0.2257(2) 0.2315(7) -0.0114(3) 1 16 g Uiso 0.023 C
C6 0.1865(3) 0.2915(7) 0.0228(4) 1 16 g Uiso 0.023 C
C7 0.1415(3) 0.2489(8) 0.0009(4) 1 16 g Uiso 0.023 C
C8 0.1703(4) 0.0920(9) -0.0805(5) 1 16 g Uiso 0.023 C
C9 0.2178(3) 0.1336(8) -0.0638(4) 1 16 g Uiso 0.023 C
H3 0 0.019(4) -0.203(2) 1 8 f Uiso 0.023 H
H4 0.0711(5) 0.213(4) -0.361(2) 1 16 g Uiso 0.023 H
H6 0.1899(5) 0.381(2) 0.045(1) 1 16 g Uiso 0.023 H
H7 0.1157(7) 0.305(4) 0.015(2) 1 16 g Uiso 0.023 H
H8 0.1657(5) 0.001(3) -0.099(2) 1 16 g Uiso 0.023 H
H9 0.242(2) 0.076(4) -0.078(2) 1 16 g Uiso 0.023 H
O6 0.2097(3) -0.0417(6) 0.6743(3) 1 16 g Uiso 0.087(2) O
O7 0.0492(2) 0.3257(6) -0.1180(3) 1 16 g Uiso 0.087 O
O8 0.25 0.282(1) 0.25 1 8 e Uiso 0.087 O
O9 0.4491(3) 0 0 1 8 d Uiso 0.087 O

loop_
_atom_type_symbol
_atom_type_description
_atom_type_scat_dispersion_real
_atom_type_scat_dispersion_imag
_atom_type_scat_source
Cu Cu -0.1269 2.2726 'International Tables for Crystallography, Vol. C'
P P 0.1621 0.1866 'International Tables for Crystallography, Vol. C'
O O 0.0196 0.0127 'International Tables for Crystallography, Vol. C'
N N 0.0115 0.0070 'International Tables for Crystallography, Vol. C'
C C 0.0064 0.0035 'International Tables for Crystallography, Vol. C'
H H 0.0000 0.0000 'International Tables for Crystallography, Vol. C'

loop_
_geom_angle_atom_site_label_1
_geom_angle_atom_site_label_2
_geom_angle_atom_site_label_3
_geom_angle
_geom_angle_site_symmetry_1
_geom_angle_site_symmetry_3
O1 Cu1 O3 91.3(3) 1_555 1_555
O1 Cu1 O2 85.2(4) 1_555 1_555
O1 Cu1 N1 165.7(4) 1_555 1_555
O1 Cu1 O7 97.7(3) 1_555 1_555
O3 Cu1 O2 171.3(3) 1_555 1_555
O3 Cu1 N1 90.2(3) 1_555 1_555
O3 Cu1 O7 100.1(3) 1_555 1_555
O2 Cu1 N1 91.2(3) 1_555 1_555
O2 Cu1 O7 88.3(2) 1_555 1_555
N1 Cu1 O7 96.0(2) 1_555 1_555
C1 P1 O2 104.2(3) 1_555 5_555
C1 P1 O2 104.2(3) 1_555 4_555
C1 P1 O1 110.5(6) 1_555 1_555
O2 P1 O2 115.3(3) 5_555 4_555
O2 P1 O1 111.0(3) 5_555 1_555
O2 P1 O1 111.0(3) 4_555 1_555
C2 P2 O4 113.7(5) 1_555 1_555
C2 P2 O5 111.4(4) 1_555 ?_???
C2 P2 O3 103.2(3) 1_555 1_555
O4 P2 O5 106.7(5) 1_555 ?_???
O4 P2 O3 109.6(4) 1_555 1_555
O5 P2 O3 112.3(5) ?_??? 1_555
P1 O1 Cu1 110.4(3) 1_555 1_555
Cu1 O1 Cu1 133.1(5) 1_555 8_555
P1 O2 Cu1 128.5(4) 4_555 1_555
P2 O3 Cu1 141.2(5) 1_555 1_555
C8 N1 C7 119.7(5) 1_555 1_555
C8 N1 Cu1 123.7(6) 1_555 1_555
C7 N1 Cu1 116.5(6) 1_555 1_555
P1 C1 C4 120.6(2) 1_555 6_544
C4 C1 C4 118.8(3) 6_544 3_544
P2 C2 C3 121.3(3) 1_555 1_555
P2 C2 C4 120.0(3) 1_555 1_555
C3 C2 C4 118.6(3) 1_555 1_555
H3 C3 C2 118.7(3) 1_555 1_555
C2 C3 C2 121.2(3) 1_555 8_555
H4 C4 C2 118.8(3) 1_555 1_555
H4 C4 C1 118.7(7) 1_555 3_554
C2 C4 C1 121.4(3) 1_555 3_554
C9 C5 C6 118.5(3) 1_555 1_555
C9 C5 C5 121.5(4) 1_555 13_555
C6 C5 C5 119.7(4) 1_555 13_555
H6 C6 C5 118.6(4) 1_555 1_555
H6 C6 C7 118.6(4) 1_555 1_555
C5 C6 C7 118.6(3) 1_555 1_555
H7 C7 N1 118.5(3) ?_??? 1_555
H7 C7 C6 118.5(3) ?_??? 1_555
N1 C7 C6 122.2(3) 1_555 1_555
H8 C8 N1 118.2(3) ?_??? 1_555
H8 C8 C9 118.4(3) ?_??? 1_555
N1 C8 C9 121.1(4) 1_555 1_555
H9 C9 C5 118.8(8) 1_555 1_555
H9 C9 C8 119(1) 1_555 1_555
C5 C9 C8 119.8(5) 1_555 1_555

loop_
_geom_bond_atom_site_label_1
_geom_bond_atom_site_label_2
_geom_bond_distance
_geom_bond_site_symmetry_2
Cu1 O3 1.931(7) 1_555
Cu1 O2 2.006(6) 1_555
Cu1 O1 2.037(4) 1_555
Cu1 N1 2.090(7) 1_555
Cu1 O7 2.242(5) 1_555
P1 O2 1.481(7) 5_555
P1 O2 1.481(7) 4_555
P1 O1 1.590(9) 1_555
P1 C1 1.844(8) 1_555
P2 O5 1.556(7) ?_???
P2 O4 1.588(7) 1_555
P2 O3 1.591(7) 1_555
P2 C2 1.759(6) 1_555
N1 C8 1.288(8) 1_555
N1 C7 1.34(1) 1_555
C1 C4 1.405(7) 6_544
C2 C4 1.40(1) 1_555
C2 C3 1.410(7) 1_555
C3 H3 0.92(2) 1_555
C4 H4 0.95(1) 1_555
C5 C6 1.366(8) 1_555
C5 C9 1.367(9) 1_555
C5 C5 1.44(1) 13_555
C6 H6 0.95(1) 1_555
C6 C7 1.429(9) 1_555
C7 H7 0.89(1) ?_???
C8 H8 0.90(1) ?_???
C8 C9 1.450(9) 1_555
C9 H9 0.92(9) 1_555
